data_8102335
loop_
_publ_author_name
'Yuan-Hong Jiao'
'Qian Zhang'
'Lei Teng'
'Xue-Mei Chen'
'Ping Jiao'
'Min Ruan'
'Zhi-Gang Wang'
'Fa-Yan Meng'

_publ_section_title
;
 Crystal structure of lead succinate, PbC4H4O4
;
_journal_issue 1
_journal_name_full 'Zeitschrift f\"ur Kristallographie - New Crystal Structures'
_journal_page_first 113
_journal_volume 224
_journal_year 2009
_chemical_formula_sum 'C4 H4 O4 Pb'
_chemical_formula_weight 323.26
_space_group_IT_number 14
_symmetry_cell_setting monoclinic
_symmetry_space_group_name_Hall '-P 2ybc'
_symmetry_space_group_name_H-M 'P 1 21/c 1'
_atom_sites_solution_hydrogens geom
_atom_sites_solution_primary direct
_atom_sites_solution_secondary difmap
_audit_creation_method SHELXL-97
_cell_angle_alpha 90.00
_cell_angle_beta 106.931(2)
_cell_angle_gamma 90.00
_cell_formula_units_Z 4
_cell_length_a 9.715(2)
_cell_length_b 6.7533(15)
_cell_length_c 9.044(2)
_cell_measurement_reflns_used 2229
_cell_measurement_temperature 291(2)
_cell_measurement_theta_max 28.19
_cell_measurement_theta_min 2.71
_cell_volume 567.6(2)
_computing_cell_refinement 'Bruker SMART'
_computing_data_collection 'Bruker SMART'
_computing_data_reduction 'Bruker SAINT'
_computing_molecular_graphics 'Bruker SHELXTL'
_computing_publication_material 'Bruker SHELXTL'
_computing_structure_refinement 'SHELXL-97 (Sheldrick, 1997)'
_computing_structure_solution 'SHELXS-97 (Sheldrick, 1990)'
_diffrn_ambient_temperature 291(2)
_diffrn_measured_fraction_theta_full 0.986
_diffrn_measured_fraction_theta_max 0.986
_diffrn_measurement_device_type 'CCD area detector'
_diffrn_measurement_method 'phi and omega scans'
_diffrn_radiation_monochromator graphite
_diffrn_radiation_source 'fine-focus sealed tube'
_diffrn_radiation_type MoK\a
_diffrn_radiation_wavelength 0.71073
_diffrn_reflns_av_R_equivalents 0.0417
_diffrn_reflns_av_sigmaI/netI 0.0450
_diffrn_reflns_limit_h_max 11
_diffrn_reflns_limit_h_min -11
_diffrn_reflns_limit_k_max 7
_diffrn_reflns_limit_k_min -8
_diffrn_reflns_limit_l_max 10
_diffrn_reflns_limit_l_min -10
_diffrn_reflns_number 3175
_diffrn_reflns_theta_full 25.49
_diffrn_reflns_theta_max 25.49
_diffrn_reflns_theta_min 3.73
_exptl_absorpt_coefficient_mu 29.654
_exptl_absorpt_correction_T_max 0.0762
_exptl_absorpt_correction_T_min 0.0367
_exptl_absorpt_correction_type multi-scan
_exptl_absorpt_process_details SADABS
_exptl_crystal_colour brown
_exptl_crystal_density_diffrn 3.783
_exptl_crystal_density_method 'not measured'
_exptl_crystal_description block
_exptl_crystal_F_000 568
_exptl_crystal_size_max 0.33
_exptl_crystal_size_mid 0.24
_exptl_crystal_size_min 0.18
_refine_diff_density_max 1.447
_refine_diff_density_min -2.045
_refine_diff_density_rms 0.306
_refine_ls_extinction_method none
_refine_ls_goodness_of_fit_ref 1.097
_refine_ls_hydrogen_treatment constr
_refine_ls_matrix_type full
_refine_ls_number_parameters 82
_refine_ls_number_reflns 1042
_refine_ls_number_restraints 0
_refine_ls_restrained_S_all 1.097
_refine_ls_R_factor_all 0.0304
_refine_ls_R_factor_gt 0.0284
_refine_ls_shift/su_max 0.001
_refine_ls_shift/su_mean 0.000
_refine_ls_structure_factor_coef Fsqd
_refine_ls_weighting_details 'calc w=1/[\s^2^(Fo^2^)+(0.0367P)^2^+1.5135P] where P=(Fo^2^+2Fc^2^)/3'
_refine_ls_weighting_scheme calc
_refine_ls_wR_factor_gt 0.0739
_refine_ls_wR_factor_ref 0.0753
_reflns_number_gt 966
_reflns_number_total 1042
_reflns_threshold_expression >2sigma(I)
_cod_data_source_file 1267-2379.cff
_cod_data_source_block a
_cod_depositor_comments
;
The following automatic conversions were performed:
'_symmetry_cell_setting' value 'Monoclinic' changed to 'monoclinic'
according to '/home/saulius/struct/CIF-dictionaries/cif_core.dic'
dictionary named 'cif_core.dic' version 2.4.1 from
2010-06-29.

'_exptl_absorpt_correction_type' value 'MULTI-SCAN' changed
to 'multi-scan' according to
'/home/saulius/struct/CIF-dictionaries/cif_core.dic' dictionary named
'cif_core.dic' version 2.4.1 from
2010-06-29.

'_refine_ls_hydrogen_treatment' value 'CONSTR' changed to
'constr' according to '/home/saulius/struct/CIF-dictionaries/cif_core.dic'
dictionary named 'cif_core.dic' version 2.4.1 from 2010-06-29.

Automatic conversion script
Id: cif_fix_enum 1555 2011-01-17 13:19:09Z saulius 
;
_cod_original_sg_symbol_H-M P2(1)/c
_cod_database_code 8102335

loop_
_symmetry_equiv_pos_as_xyz
'x, y, z'
'-x, y+1/2, -z+1/2'
'-x, -y, -z'
'x, -y-1/2, z-1/2'

loop_
_atom_site_label
_atom_site_type_symbol
_atom_site_fract_x
_atom_site_fract_y
_atom_site_fract_z
_atom_site_U_iso_or_equiv
_atom_site_adp_type
_atom_site_occupancy
_atom_site_symmetry_multiplicity
_atom_site_calc_flag
_atom_site_refinement_flags
_atom_site_disorder_assembly
_atom_site_disorder_group
Pb1 Pb 0.92962(3) 1.23325(4) 0.64192(3) 0.01482(16) Uani 1 1 d . . .
O1 O 0.6718(6) 1.1448(11) 0.6608(7) 0.0365(15) Uani 1 1 d . . .
O2 O 0.8575(5) 1.0473(8) 0.8532(5) 0.0213(12) Uani 1 1 d . . .
O3 O 0.9137(5) 0.6429(8) 1.0769(6) 0.0189(11) Uani 1 1 d . . .
O4 O 0.8345(5) 0.9042(8) 1.1757(5) 0.0195(11) Uani 1 1 d . . .
C1 C 0.7209(8) 1.0603(11) 0.7876(8) 0.0167(15) Uani 1 1 d . . .
C2 C 0.6226(7) 0.9635(12) 0.8686(9) 0.0215(17) Uani 1 1 d . . .
H2A H 0.5284 0.9461 0.7949 0.026 Uiso 1 1 calc R . .
H2B H 0.6117 1.0514 0.9493 0.026 Uiso 1 1 calc R . .
C3 C 0.6763(10) 0.7629(10) 0.9404(10) 0.0182(19) Uani 1 1 d . . .
H3A H 0.6903 0.6764 0.8603 0.022 Uiso 1 1 calc R . .
H3B H 0.6028 0.7040 0.9795 0.022 Uiso 1 1 calc R . .
C4 C 0.8191(9) 0.7736(11) 1.0739(10) 0.0153(17) Uani 1 1 d . . .

loop_
_atom_site_aniso_label
_atom_site_aniso_U_11
_atom_site_aniso_U_22
_atom_site_aniso_U_33
_atom_site_aniso_U_23
_atom_site_aniso_U_13
_atom_site_aniso_U_12
Pb1 0.0194(2) 0.0093(2) 0.0156(2) 0.00127(9) 0.00492(15) 0.00147(9)
O1 0.028(3) 0.044(4) 0.038(3) 0.023(3) 0.010(3) 0.005(3)
O2 0.012(3) 0.035(4) 0.017(2) 0.001(2) 0.004(2) -0.006(2)
O3 0.017(3) 0.011(3) 0.028(3) 0.002(2) 0.004(2) 0.001(2)
O4 0.025(3) 0.017(3) 0.017(2) -0.001(2) 0.007(2) -0.002(2)
C1 0.029(4) 0.006(4) 0.017(3) -0.004(3) 0.010(3) -0.001(3)
C2 0.009(3) 0.029(5) 0.027(4) 0.009(4) 0.006(3) 0.001(3)
C3 0.024(5) 0.010(4) 0.023(4) 0.002(3) 0.010(4) -0.004(3)
C4 0.014(4) 0.009(4) 0.024(4) 0.005(3) 0.009(3) -0.006(3)

loop_
_atom_type_symbol
_atom_type_description
_atom_type_scat_dispersion_real
_atom_type_scat_dispersion_imag
_atom_type_scat_source
C C 0.0033 0.0016 'International Tables Vol C Tables 4.2.6.8 and 6.1.1.4'
H H 0.0000 0.0000 'International Tables Vol C Tables 4.2.6.8 and 6.1.1.4'
O O 0.0106 0.0060 'International Tables Vol C Tables 4.2.6.8 and 6.1.1.4'
Pb Pb -3.3944 10.1111 'International Tables Vol C Tables 4.2.6.8 and 6.1.1.4'

loop_
_geom_angle_atom_site_label_1
_geom_angle_atom_site_label_2
_geom_angle_atom_site_label_3
_geom_angle
_geom_angle_site_symmetry_1
_geom_angle_site_symmetry_3
_geom_angle_publ_flag
O2 Pb1 O4 74.34(15) . 3_777 ?
O2 Pb1 O3 71.17(17) . 4_575 ?
O4 Pb1 O3 77.08(16) 3_777 4_575 ?
O2 Pb1 O1 50.53(16) . . ?
O4 Pb1 O1 124.31(16) 3_777 . ?
O3 Pb1 O1 78.32(19) 4_575 . ?
O2 Pb1 O4 100.74(16) . 4_585 ?
O4 Pb1 O4 122.08(15) 3_777 4_585 ?
O3 Pb1 O4 157.34(15) 4_575 4_585 ?
O1 Pb1 O4 80.37(19) . 4_585 ?
O2 Pb1 O3 69.37(16) . 3_777 ?
O4 Pb1 O3 49.70(16) 3_777 3_777 ?
O3 Pb1 O3 119.84(15) 4_575 3_777 ?
O1 Pb1 O3 107.29(17) . 3_777 ?
O4 Pb1 O3 74.08(15) 4_585 3_777 ?
C1 O1 Pb1 92.7(4) . . ?
C1 O2 Pb1 95.3(4) . . ?
C4 O3 Pb1 132.8(5) . 4_576 ?
C4 O3 Pb1 90.6(5) . 3_777 ?
Pb1 O3 Pb1 96.30(16) 4_576 3_777 ?
C4 O4 Pb1 96.3(5) . 3_777 ?
C4 O4 Pb1 122.3(4) . 4_586 ?
Pb1 O4 Pb1 97.51(16) 3_777 4_586 ?
O1 C1 O2 121.4(6) . . ?
O1 C1 C2 121.2(7) . . ?
O2 C1 C2 117.3(6) . . ?
C1 C2 C3 113.8(6) . . ?
C1 C2 H2A 108.8 . . ?
C3 C2 H2A 108.8 . . ?
C1 C2 H2B 108.8 . . ?
C3 C2 H2B 108.8 . . ?
H2A C2 H2B 107.7 . . ?
C2 C3 C4 114.0(6) . . ?
C2 C3 H3A 108.8 . . ?
C4 C3 H3A 108.8 . . ?
C2 C3 H3B 108.8 . . ?
C4 C3 H3B 108.8 . . ?
H3A C3 H3B 107.6 . . ?
O4 C4 O3 123.0(8) . . ?
O4 C4 C3 119.5(7) . . ?
O3 C4 C3 117.5(7) . . ?

loop_
_geom_bond_atom_site_label_1
_geom_bond_atom_site_label_2
_geom_bond_distance
_geom_bond_site_symmetry_2
_geom_bond_publ_flag
Pb1 O2 2.550(5) . ?
Pb1 O4 2.575(5) 3_777 ?
Pb1 O3 2.602(5) 4_575 ?
Pb1 O1 2.628(6) . ?
Pb1 O4 2.666(5) 4_585 ?
Pb1 O3 2.689(5) 3_777 ?
O1 C1 1.245(9) . ?
O2 C1 1.289(9) . ?
O3 C4 1.268(9) . ?
O3 Pb1 2.602(5) 4_576 ?
O3 Pb1 2.689(5) 3_777 ?
O4 C4 1.252(10) . ?
O4 Pb1 2.575(5) 3_777 ?
O4 Pb1 2.666(5) 4_586 ?
C1 C2 1.511(10) . ?
C2 C3 1.527(11) . ?
C2 H2A 0.9700 . ?
C2 H2B 0.9700 . ?
C3 C4 1.553(13) . ?
C3 H3A 0.9700 . ?
C3 H3B 0.9700 . ?

loop_
_geom_torsion_atom_site_label_1
_geom_torsion_atom_site_label_2
_geom_torsion_atom_site_label_3
_geom_torsion_atom_site_label_4
_geom_torsion
_geom_torsion_site_symmetry_1
_geom_torsion_site_symmetry_2
_geom_torsion_site_symmetry_3
_geom_torsion_site_symmetry_4
_geom_torsion_publ_flag
O2 Pb1 O1 C1 0.2(4) . . . . ?
O4 Pb1 O1 C1 10.0(6) 3_777 . . . ?
O3 Pb1 O1 C1 75.3(5) 4_575 . . . ?
O4 Pb1 O1 C1 -112.4(5) 4_585 . . . ?
O3 Pb1 O1 C1 -42.6(5) 3_777 . . . ?
O4 Pb1 O2 C1 -171.8(4) 3_777 . . . ?
O3 Pb1 O2 C1 -90.4(4) 4_575 . . . ?
O1 Pb1 O2 C1 -0.2(4) . . . . ?
O4 Pb1 O2 C1 67.7(4) 4_585 . . . ?
O3 Pb1 O2 C1 136.0(4) 3_777 . . . ?
Pb1 O1 C1 O2 -0.3(8) . . . . ?
Pb1 O1 C1 C2 -178.5(6) . . . . ?
Pb1 O2 C1 O1 0.4(8) . . . . ?
Pb1 O2 C1 C2 178.6(6) . . . . ?
O1 C1 C2 C3 137.9(8) . . . . ?
O2 C1 C2 C3 -40.3(10) . . . . ?
C1 C2 C3 C4 64.9(10) . . . . ?
Pb1 O4 C4 O3 -6.8(8) 3_777 . . . ?
Pb1 O4 C4 O3 96.3(8) 4_586 . . . ?
Pb1 O4 C4 C3 170.7(6) 3_777 . . . ?
Pb1 O4 C4 C3 -86.2(7) 4_586 . . . ?
Pb1 O3 C4 O4 105.6(7) 4_576 . . . ?
Pb1 O3 C4 O4 6.4(7) 3_777 . . . ?
Pb1 O3 C4 C3 -72.0(9) 4_576 . . . ?
Pb1 O3 C4 C3 -171.1(6) 3_777 . . . ?
C2 C3 C4 O4 45.2(10) . . . . ?
C2 C3 C4 O3 -137.2(7) . . . . ?
